data_7240820
loop_
_publ_author_name
'Odendal, James A.'
'Bruce, Jocelyn C.'
'Koch, Klaus R.'
'Haynes, Delia A.'

_publ_section_title
;
 Ring stacking and laddering in ammonium carboxylate salts: extension to
 secondary ammonium salts
;
_journal_name_full CrystEngComm
_journal_paper_doi 10.1039/D0CE00616E
_journal_year 2020
_chemical_formula_moiety 'C12 H24 N + , C H O2 -'
_chemical_formula_sum 'C13 H25 N O2'
_chemical_formula_weight 227.34
_chemical_name_common 'dicyclohexylammonium formate'
_space_group_crystal_system monoclinic
_space_group_IT_number 15
_space_group_name_Hall '-C 2yc'
_space_group_name_H-M_alt 'C 1 2/c 1'
_atom_sites_solution_hydrogens mixed
_atom_sites_solution_primary direct
_atom_sites_solution_secondary difmap
_audit_creation_method SHELXL-2018/3
_audit_update_record
;
2020-04-22 deposited with the CCDC.	2020-06-26 downloaded from the CCDC.
;
_cell_angle_alpha 90
_cell_angle_beta 94.372(4)
_cell_angle_gamma 90
_cell_formula_units_Z 8
_cell_length_a 19.216(3)
_cell_length_b 8.1118(9)
_cell_length_c 16.8987(19)
_cell_measurement_reflns_used 2611
_cell_measurement_temperature 100(2)
_cell_measurement_theta_max 28.16
_cell_measurement_theta_min 2.42
_cell_volume 2626.4(6)
_computing_cell_refinement 'APEX II, Bruker 2007'
_computing_data_collection 'APEX II, Bruker 2007'
_computing_data_reduction 'APEX II, Bruker 2007'
_computing_structure_refinement 'SHELXL-2018/3 (Sheldrick, 2018)'
_computing_structure_solution 'SHELXS-97 (Sheldrick, 1990)'
_diffrn_ambient_temperature 100(2)
_diffrn_measured_fraction_theta_full 0.999
_diffrn_measured_fraction_theta_max 0.936
_diffrn_measurement_device_type 'Bruker APEX CCD area-detector'
_diffrn_measurement_method \w
_diffrn_radiation_monochromator graphite
_diffrn_radiation_source 'fine-focus sealed tube'
_diffrn_radiation_type MoK\a
_diffrn_radiation_wavelength 0.71073
_diffrn_reflns_av_R_equivalents 0.0267
_diffrn_reflns_av_unetI/netI 0.0313
_diffrn_reflns_Laue_measured_fraction_full 0.999
_diffrn_reflns_Laue_measured_fraction_max 0.936
_diffrn_reflns_limit_h_max 21
_diffrn_reflns_limit_h_min -25
_diffrn_reflns_limit_k_max 10
_diffrn_reflns_limit_k_min -8
_diffrn_reflns_limit_l_max 17
_diffrn_reflns_limit_l_min -22
_diffrn_reflns_number 8059
_diffrn_reflns_point_group_measured_fraction_full 0.999
_diffrn_reflns_point_group_measured_fraction_max 0.936
_diffrn_reflns_theta_full 25.242
_diffrn_reflns_theta_max 28.305
_diffrn_reflns_theta_min 2.126
_exptl_absorpt_coefficient_mu 0.076
_exptl_absorpt_correction_T_max 0.967
_exptl_absorpt_correction_T_min 0.812
_exptl_absorpt_correction_type multi-scan
_exptl_absorpt_process_details '(SADABS, 2002)'
_exptl_crystal_colour colourless
_exptl_crystal_density_diffrn 1.150
_exptl_crystal_description shard
_exptl_crystal_F_000 1008
_exptl_crystal_size_max 0.60
_exptl_crystal_size_mid 0.51
_exptl_crystal_size_min 0.45
_refine_diff_density_max 0.403
_refine_diff_density_min -0.174
_refine_diff_density_rms 0.048
_refine_ls_extinction_method none
_refine_ls_goodness_of_fit_ref 1.026
_refine_ls_hydrogen_treatment mixed
_refine_ls_matrix_type full
_refine_ls_number_parameters 153
_refine_ls_number_reflns 3060
_refine_ls_number_restraints 0
_refine_ls_restrained_S_all 1.026
_refine_ls_R_factor_all 0.0553
_refine_ls_R_factor_gt 0.0460
_refine_ls_shift/su_max 0.000
_refine_ls_shift/su_mean 0.000
_refine_ls_structure_factor_coef Fsqd
_refine_ls_weighting_details 'w=1/[\s^2^(Fo^2^)+(0.0730P)^2^+0.9598P] where P=(Fo^2^+2Fc^2^)/3'
_refine_ls_weighting_scheme calc
_refine_ls_wR_factor_gt 0.1201
_refine_ls_wR_factor_ref 0.1266
_reflns_Friedel_coverage 0.000
_reflns_number_gt 2566
_reflns_number_total 3060
_reflns_threshold_expression 'I > 2\s(I)'
_cod_data_source_file d0ce00616e2.cif
_cod_data_source_block 4
_cod_original_cell_volume 2626.4(5)
_cod_original_sg_symbol_H-M 'C 2/c'
_cod_database_code 7240820
_shelx_shelxl_version_number 2018/3
_shelx_space_group_comment
;
The symmetry employed for this shelxl refinement is uniquely defined
by the following loop, which should always be used as a source of
symmetry information in preference to the above space-group names.
They are only intended as comments.
;
_shelx_estimated_absorpt_t_min 0.956
_shelx_estimated_absorpt_t_max 0.967

loop_
_space_group_symop_operation_xyz
'x, y, z'
'-x, y, -z+1/2'
'x+1/2, y+1/2, z'
'-x+1/2, y+1/2, -z+1/2'
'-x, -y, -z'
'x, -y, z-1/2'
'-x+1/2, -y+1/2, -z'
'x+1/2, -y+1/2, z-1/2'

loop_
_atom_site_label
_atom_site_type_symbol
_atom_site_fract_x
_atom_site_fract_y
_atom_site_fract_z
_atom_site_U_iso_or_equiv
_atom_site_adp_type
_atom_site_occupancy
_atom_site_site_symmetry_order
_atom_site_calc_flag
_atom_site_refinement_flags_posn
_atom_site_refinement_flags_adp
_atom_site_refinement_flags_occupancy
_atom_site_disorder_assembly
_atom_site_disorder_group
O1 O 0.24517(5) 0.36083(11) 0.13998(5) 0.0285(2) Uani 1 1 d . . . . .
O2 O 0.31413(5) 0.52630(11) 0.07455(5) 0.0259(2) Uani 1 1 d . . . . .
C1 C 0.28536(7) 0.47898(15) 0.13394(7) 0.0211(3) Uani 1 1 d . . . . .
H1 H 0.295512 0.541605 0.180914 0.025 Uiso 1 1 calc R U . . .
N1 N 0.22591(5) 0.05465(12) 0.07775(6) 0.0147(2) Uani 1 1 d . . . . .
C2 C 0.29363(6) -0.03495(14) 0.09699(7) 0.0156(2) Uani 1 1 d . . . . .
H2 H 0.288853 -0.150338 0.076464 0.019 Uiso 1 1 calc R U . . .
C3 C 0.34936(6) 0.05372(15) 0.05326(7) 0.0182(3) Uani 1 1 d . . . . .
H3A H 0.351326 0.171055 0.069394 0.022 Uiso 1 1 calc R U . . .
H3B H 0.336800 0.049099 -0.004611 0.022 Uiso 1 1 calc R U . . .
C4 C 0.42103(6) -0.02550(16) 0.07168(7) 0.0214(3) Uani 1 1 d . . . . .
H4A H 0.420718 -0.138248 0.049226 0.026 Uiso 1 1 calc R U . . .
H4B H 0.456749 0.039436 0.046138 0.026 Uiso 1 1 calc R U . . .
C5 C 0.44022(6) -0.03396(15) 0.16073(7) 0.0209(3) Uani 1 1 d . . . . .
H5A H 0.446117 0.079131 0.182235 0.025 Uiso 1 1 calc R U . . .
H5B H 0.485165 -0.092785 0.170766 0.025 Uiso 1 1 calc R U . . .
C6 C 0.38383(6) -0.12309(16) 0.20297(7) 0.0217(3) Uani 1 1 d . . . . .
H6A H 0.396432 -0.122646 0.260878 0.026 Uiso 1 1 calc R U . . .
H6B H 0.381045 -0.239257 0.185056 0.026 Uiso 1 1 calc R U . . .
C7 C 0.31283(6) -0.04085(15) 0.18601(7) 0.0191(3) Uani 1 1 d . . . . .
H7A H 0.276879 -0.103444 0.212352 0.023 Uiso 1 1 calc R U . . .
H7B H 0.314343 0.072530 0.207753 0.023 Uiso 1 1 calc R U . . .
C8 C 0.16390(6) 0.00107(14) 0.11978(7) 0.0161(2) Uani 1 1 d . . . . .
H8 H 0.173713 0.021767 0.177898 0.019 Uiso 1 1 calc R U . . .
C9 C 0.10183(6) 0.10669(15) 0.08945(7) 0.0196(3) Uani 1 1 d . . . . .
H9A H 0.093915 0.094116 0.031182 0.024 Uiso 1 1 calc R U . . .
H9B H 0.112206 0.224137 0.101076 0.024 Uiso 1 1 calc R U . . .
C10 C 0.03596(6) 0.05613(16) 0.12859(8) 0.0249(3) Uani 1 1 d . . . . .
H10A H 0.042106 0.079637 0.186182 0.030 Uiso 1 1 calc R U . . .
H10B H -0.004138 0.121772 0.105803 0.030 Uiso 1 1 calc R U . . .
C11 C 0.02071(6) -0.12650(17) 0.11592(9) 0.0283(3) Uani 1 1 d . . . . .
H11A H 0.009842 -0.148012 0.058638 0.034 Uiso 1 1 calc R U . . .
H11B H -0.020602 -0.157618 0.144192 0.034 Uiso 1 1 calc R U . . .
C12 C 0.08296(6) -0.23109(17) 0.14631(9) 0.0280(3) Uani 1 1 d . . . . .
H12A H 0.072611 -0.348728 0.135125 0.034 Uiso 1 1 calc R U . . .
H12B H 0.090884 -0.217716 0.204530 0.034 Uiso 1 1 calc R U . . .
C13 C 0.14888(6) -0.18175(14) 0.10723(8) 0.0209(3) Uani 1 1 d . . . . .
H13A H 0.188913 -0.247261 0.130276 0.025 Uiso 1 1 calc R U . . .
H13B H 0.142840 -0.205683 0.049666 0.025 Uiso 1 1 calc R U . . .
H2N H 0.2168(8) 0.0415(19) 0.0238(10) 0.030(4) Uiso 1 1 d . . . . .
H1N H 0.2327(7) 0.167(2) 0.0900(8) 0.024(4) Uiso 1 1 d . . . . .

loop_
_atom_site_aniso_label
_atom_site_aniso_U_11
_atom_site_aniso_U_22
_atom_site_aniso_U_33
_atom_site_aniso_U_23
_atom_site_aniso_U_13
_atom_site_aniso_U_12
O1 0.0379(5) 0.0209(5) 0.0278(5) -0.0060(4) 0.0098(4) -0.0083(4)
O2 0.0318(5) 0.0296(5) 0.0164(4) -0.0008(3) 0.0021(4) -0.0076(4)
C1 0.0279(6) 0.0193(6) 0.0158(6) -0.0027(4) -0.0006(5) -0.0013(5)
N1 0.0146(5) 0.0154(5) 0.0140(5) 0.0005(4) 0.0003(4) -0.0012(4)
C2 0.0135(5) 0.0164(6) 0.0167(6) 0.0005(4) -0.0001(4) 0.0001(4)
C3 0.0170(6) 0.0214(6) 0.0164(5) 0.0001(4) 0.0024(4) -0.0017(4)
C4 0.0151(6) 0.0255(7) 0.0240(6) -0.0034(5) 0.0035(5) -0.0014(5)
C5 0.0158(6) 0.0216(6) 0.0247(6) -0.0017(5) -0.0018(5) -0.0017(4)
C6 0.0178(6) 0.0240(6) 0.0224(6) 0.0040(5) -0.0039(5) -0.0026(5)
C7 0.0168(6) 0.0237(6) 0.0167(6) 0.0031(4) 0.0003(4) -0.0032(5)
C8 0.0140(5) 0.0198(6) 0.0146(5) 0.0006(4) 0.0019(4) -0.0021(4)
C9 0.0185(6) 0.0167(6) 0.0238(6) 0.0018(4) 0.0025(5) 0.0010(4)
C10 0.0181(6) 0.0240(7) 0.0333(7) 0.0019(5) 0.0058(5) 0.0015(5)
C11 0.0157(6) 0.0260(7) 0.0433(8) 0.0054(6) 0.0028(5) -0.0021(5)
C12 0.0188(6) 0.0223(7) 0.0430(8) 0.0110(6) 0.0029(5) -0.0032(5)
C13 0.0160(6) 0.0171(6) 0.0294(7) 0.0042(5) 0.0006(5) -0.0008(5)

loop_
_atom_type_symbol
_atom_type_description
_atom_type_scat_dispersion_real
_atom_type_scat_dispersion_imag
_atom_type_scat_source
C C 0.0033 0.0016 'International Tables Vol C Tables 4.2.6.8 and 6.1.1.4'
H H 0.0000 0.0000 'International Tables Vol C Tables 4.2.6.8 and 6.1.1.4'
N N 0.0061 0.0033 'International Tables Vol C Tables 4.2.6.8 and 6.1.1.4'
O O 0.0106 0.0060 'International Tables Vol C Tables 4.2.6.8 and 6.1.1.4'

loop_
_geom_angle_atom_site_label_1
_geom_angle_atom_site_label_2
_geom_angle_atom_site_label_3
_geom_angle
_geom_angle_site_symmetry_1
_geom_angle_site_symmetry_3
_geom_angle_publ_flag
O1 C1 O2 128.56(12) . . ?
C8 N1 C2 117.63(9) . . ?
N1 C2 C7 111.68(9) . . ?
N1 C2 C3 107.15(9) . . ?
C7 C2 C3 111.53(9) . . ?
C2 C3 C4 110.94(10) . . ?
C5 C4 C3 111.48(10) . . ?
C4 C5 C6 110.90(10) . . ?
C5 C6 C7 111.22(10) . . ?
C2 C7 C6 110.20(10) . . ?
N1 C8 C13 111.46(9) . . ?
N1 C8 C9 107.92(9) . . ?
C13 C8 C9 111.42(9) . . ?
C8 C9 C10 110.86(10) . . ?
C11 C10 C9 110.93(10) . . ?
C10 C11 C12 110.91(11) . . ?
C11 C12 C13 111.37(10) . . ?
C8 C13 C12 110.48(10) . . ?

loop_
_geom_bond_atom_site_label_1
_geom_bond_atom_site_label_2
_geom_bond_distance
_geom_bond_site_symmetry_2
_geom_bond_publ_flag
O1 C1 1.2400(15) . ?
O2 C1 1.2429(14) . ?
N1 C8 1.4975(14) . ?
N1 C2 1.5042(14) . ?
C2 C7 1.5220(16) . ?
C2 C3 1.5268(15) . ?
C3 C4 1.5300(16) . ?
C4 C5 1.5234(18) . ?
C5 C6 1.5246(16) . ?
C6 C7 1.5261(16) . ?
C8 C13 1.5226(17) . ?
C8 C9 1.5252(16) . ?
C9 C10 1.5283(16) . ?
C10 C11 1.5221(19) . ?
C11 C12 1.5234(18) . ?
C12 C13 1.5261(17) . ?
